data_4035526
loop_
_publ_author_name
'Higashimae, Shinya'
'Kurata, Daichi'
'Kawaguchi, Shin-Ichi'
'Kodama, Shintaro'
'Sonoda, Motohiro'
'Nomoto, Akihiro'
'Ogawa, Akiya'

_publ_section_title
;
 Palladium-Catalyzed Cyanothiolation of Internal Alkynes Using Organic
 Disulfides and tert-Butyl Isocyanide.
;
_journal_issue 9
_journal_name_full 'The Journal of organic chemistry'
_journal_page_first 5267
_journal_page_last 5273
_journal_paper_doi 10.1021/acs.joc.8b00052
_journal_volume 83
_journal_year 2018
_chemical_formula_moiety 'C13 H11 N O4 S'
_chemical_formula_sum 'C13 H11 N O4 S'
_chemical_formula_weight 277.29
_space_group_crystal_system monoclinic
_space_group_IT_number 15
_space_group_name_Hall '-C 2yc'
_space_group_name_H-M_alt 'C 1 2/c 1'
_atom_sites_solution_hydrogens geom
_atom_sites_solution_primary direct
_atom_sites_solution_secondary difmap
_cell_angle_alpha 90.0000
_cell_angle_beta 123.364(9)
_cell_angle_gamma 90.0000
_cell_formula_units_Z 8
_cell_length_a 23.4985(5)
_cell_length_b 7.79477(15)
_cell_length_c 16.7618(3)
_cell_measurement_reflns_used 17640
_cell_measurement_temperature 123
_cell_measurement_theta_max 27.50
_cell_measurement_theta_min 2.08
_cell_volume 2564.2(3)
_computing_cell_refinement 'RAPID AUTO'
_computing_data_collection 'RAPID AUTO (Rigaku, ????)'
_computing_data_reduction 'RAPID AUTO'
_computing_molecular_graphics 'CrystalStructure 4.2.5'
_computing_publication_material 'CrystalStructure 4.2.5 (Rigaku, 2017)'
_computing_structure_refinement 'SHELXL Version 2017/1 (Sheldrick, 2008)'
_computing_structure_solution 'SHELXT Version 2014/5 (Sheldrick, 2014)'
_diffrn_ambient_temperature 123
_diffrn_detector_area_resol_mean 10.000
_diffrn_measured_fraction_theta_full 0.999
_diffrn_measured_fraction_theta_max 0.999
_diffrn_measurement_device_type 'Rigaku R-AXIS RAPID'
_diffrn_measurement_method \w
_diffrn_radiation_type 'Mo K\a'
_diffrn_radiation_wavelength 0.71075
_diffrn_reflns_av_R_equivalents 0.0278
_diffrn_reflns_Laue_measured_fraction_full 0.999
_diffrn_reflns_Laue_measured_fraction_max 0.999
_diffrn_reflns_limit_h_max 30
_diffrn_reflns_limit_h_min -30
_diffrn_reflns_limit_k_max 10
_diffrn_reflns_limit_k_min -9
_diffrn_reflns_limit_l_max 21
_diffrn_reflns_limit_l_min -21
_diffrn_reflns_number 20569
_diffrn_reflns_point_group_measured_fraction_full 0.999
_diffrn_reflns_point_group_measured_fraction_max 0.999
_diffrn_reflns_theta_full 25.242
_diffrn_reflns_theta_max 27.481
_diffrn_reflns_theta_min 2.812
_diffrn_standards_number 0
_exptl_absorpt_coefficient_mu 0.261
_exptl_absorpt_correction_T_max 0.990
_exptl_absorpt_correction_T_min 0.747
_exptl_absorpt_correction_type multi-scan
_exptl_absorpt_process_details 'ABSCOR (Rigaku, 1995)'
_exptl_crystal_colour colorless
_exptl_crystal_density_diffrn 1.436
_exptl_crystal_density_method 'not measured'
_exptl_crystal_description prism
_exptl_crystal_F_000 1152.00
_exptl_crystal_size_max 0.200
_exptl_crystal_size_mid 0.050
_exptl_crystal_size_min 0.040
_refine_diff_density_max 0.42
_refine_diff_density_min -0.31
_refine_ls_extinction_method none
_refine_ls_goodness_of_fit_ref 1.074
_refine_ls_hydrogen_treatment constr
_refine_ls_number_parameters 174
_refine_ls_number_reflns 2926
_refine_ls_number_restraints 0
_refine_ls_R_factor_all 0.0377
_refine_ls_R_factor_gt 0.0341
_refine_ls_shift/su_max 0.001
_refine_ls_structure_factor_coef Fsqd
_refine_ls_weighting_details 'w = 1/[\s^2^(Fo^2^)+(0.0435P)^2^+2.9390P] where P=(Fo^2^+2Fc^2^)/3'
_refine_ls_weighting_scheme calc
_refine_ls_wR_factor_gt 0.0871
_refine_ls_wR_factor_ref 0.0891
_reflns_Friedel_coverage 0.000
_reflns_number_gt 2684
_reflns_number_total 2926
_reflns_threshold_expression F^2^>2.0\s(F^2^)
_cod_data_source_file jo8b00052_si_002.cif
_cod_data_source_block Higashimae-700
_cod_database_code 4035526

loop_
_space_group_symop_operation_xyz
'x, y, z'
'-x, y, -z+1/2'
'x+1/2, y+1/2, z'
'-x+1/2, y+1/2, -z+1/2'
'-x, -y, -z'
'x, -y, z-1/2'
'-x+1/2, -y+1/2, -z'
'x+1/2, -y+1/2, z-1/2'

loop_
_atom_site_label
_atom_site_type_symbol
_atom_site_fract_x
_atom_site_fract_y
_atom_site_fract_z
_atom_site_U_iso_or_equiv
_atom_site_adp_type
_atom_site_occupancy
_atom_site_site_symmetry_order
_atom_site_calc_flag
_atom_site_refinement_flags_posn
_atom_site_refinement_flags_adp
S1 S 0.54646(2) 0.90761(4) 0.43013(2) 0.01922(11) Uani 1 1 d . .
O1 O 0.60489(5) 0.55825(15) 0.57678(7) 0.0252(2) Uani 1 1 d . .
O2 O 0.64069(5) 0.52525(13) 0.47715(7) 0.0197(2) Uani 1 1 d . .
O3 O 0.51717(5) 0.31814(13) 0.39399(8) 0.0238(2) Uani 1 1 d . .
O4 O 0.42244(5) 0.38316(13) 0.25022(7) 0.0208(2) Uani 1 1 d . .
N1 N 0.39085(6) 0.80335(16) 0.21667(9) 0.0216(3) Uani 1 1 d . .
C1 C 0.54189(7) 0.68569(18) 0.42197(9) 0.0164(3) Uani 1 1 d . .
C2 C 0.48638(7) 0.60977(17) 0.34624(10) 0.0164(3) Uani 1 1 d . .
C3 C 0.43270(7) 0.71524(17) 0.27331(9) 0.0165(3) Uani 1 1 d . .
C4 C 0.59881(7) 0.58026(17) 0.50164(10) 0.0176(3) Uani 1 1 d . .
C5 C 0.69545(8) 0.4153(2) 0.54664(12) 0.0277(3) Uani 1 1 d . .
H5A H 0.721211 0.372957 0.520442 0.033 Uiso 1 1 calc R U
H5B H 0.676337 0.317853 0.561330 0.033 Uiso 1 1 calc R U
H5C H 0.725836 0.480553 0.605141 0.033 Uiso 1 1 calc R U
C6 C 0.47838(7) 0.42052(18) 0.33548(10) 0.0173(3) Uani 1 1 d . .
C7 C 0.40678(8) 0.20290(19) 0.22880(11) 0.0262(3) Uani 1 1 d . .
H7A H 0.368083 0.189798 0.162518 0.031 Uiso 1 1 calc R U
H7B H 0.395145 0.153664 0.271865 0.031 Uiso 1 1 calc R U
H7C H 0.446520 0.143137 0.237493 0.031 Uiso 1 1 calc R U
C8 C 0.62982(7) 0.94766(18) 0.53152(10) 0.0176(3) Uani 1 1 d . .
C9 C 0.63580(7) 1.02361(19) 0.61077(10) 0.0217(3) Uani 1 1 d . .
H9 H 0.596235 1.048459 0.610813 0.026 Uiso 1 1 calc R U
C10 C 0.70004(8) 1.0630(2) 0.69002(10) 0.0244(3) Uani 1 1 d . .
H10 H 0.704449 1.116387 0.744114 0.029 Uiso 1 1 calc R U
C11 C 0.75783(7) 1.0244(2) 0.69014(10) 0.0234(3) Uani 1 1 d . .
H11 H 0.801767 1.048510 0.744997 0.028 Uiso 1 1 calc R U
C12 C 0.75139(7) 0.9506(2) 0.61003(10) 0.0222(3) Uani 1 1 d . .
H12 H 0.790994 0.925053 0.610227 0.027 Uiso 1 1 calc R U
C13 C 0.68725(7) 0.91388(18) 0.52958(10) 0.0197(3) Uani 1 1 d . .
H13 H 0.682696 0.866473 0.474128 0.024 Uiso 1 1 calc R U

loop_
_atom_site_aniso_label
_atom_site_aniso_U_11
_atom_site_aniso_U_22
_atom_site_aniso_U_33
_atom_site_aniso_U_23
_atom_site_aniso_U_13
_atom_site_aniso_U_12
S1 0.01418(17) 0.01560(18) 0.02063(18) -0.00219(12) 0.00498(14) -0.00009(12)
O1 0.0244(5) 0.0328(6) 0.0190(5) 0.0048(4) 0.0124(4) 0.0043(4)
O2 0.0173(5) 0.0207(5) 0.0206(5) 0.0038(4) 0.0102(4) 0.0045(4)
O3 0.0217(5) 0.0170(5) 0.0271(5) 0.0032(4) 0.0098(4) 0.0017(4)
O4 0.0223(5) 0.0145(5) 0.0206(5) -0.0018(4) 0.0086(4) -0.0029(4)
N1 0.0208(6) 0.0180(6) 0.0211(6) -0.0019(5) 0.0085(5) -0.0008(5)
C1 0.0163(6) 0.0171(6) 0.0174(6) 0.0009(5) 0.0104(5) 0.0008(5)
C2 0.0164(6) 0.0157(6) 0.0172(6) 0.0006(5) 0.0094(5) 0.0006(5)
C3 0.0168(6) 0.0148(6) 0.0173(6) -0.0037(5) 0.0090(5) -0.0030(5)
C4 0.0158(6) 0.0167(6) 0.0186(6) -0.0007(5) 0.0083(5) -0.0009(5)
C5 0.0229(7) 0.0297(8) 0.0281(8) 0.0093(6) 0.0124(6) 0.0119(6)
C6 0.0174(6) 0.0168(6) 0.0196(6) -0.0005(5) 0.0113(6) -0.0005(5)
C7 0.0279(8) 0.0150(7) 0.0303(8) -0.0043(6) 0.0126(7) -0.0061(6)
C8 0.0140(6) 0.0162(6) 0.0178(6) -0.0005(5) 0.0057(5) -0.0017(5)
C9 0.0194(7) 0.0243(7) 0.0222(7) -0.0016(6) 0.0118(6) -0.0009(6)
C10 0.0248(7) 0.0281(8) 0.0173(7) -0.0032(6) 0.0097(6) -0.0024(6)
C11 0.0172(6) 0.0255(7) 0.0186(7) 0.0026(6) 0.0043(5) -0.0017(6)
C12 0.0162(6) 0.0239(7) 0.0242(7) 0.0042(6) 0.0097(6) 0.0020(6)
C13 0.0192(7) 0.0203(7) 0.0194(7) -0.0003(5) 0.0104(6) 0.0008(5)

loop_
_atom_type_symbol
_atom_type_description
_atom_type_scat_dispersion_real
_atom_type_scat_dispersion_imag
_atom_type_scat_source
C C 0.0033 0.0016
;
International Tables for Crystallography
(Vol. C, Tables 4.2.6.8 and 6.1.1.4)
;
H H 0.0000 0.0000
;
International Tables for Crystallography
(Vol. C, Table 6.1.1.4)
;
N N 0.0061 0.0033
;
International Tables for Crystallography
(Vol. C, Tables 4.2.6.8 and 6.1.1.4)
;
O O 0.0106 0.0060
;
International Tables for Crystallography
(Vol. C, Tables 4.2.6.8 and 6.1.1.4)
;
S S 0.1246 0.1234
;
International Tables for Crystallography
(Vol. C, Tables 4.2.6.8 and 6.1.1.4)
;

loop_
_geom_angle_atom_site_label_1
_geom_angle_atom_site_label_2
_geom_angle_atom_site_label_3
_geom_angle
C1 S1 C8 103.79(6)
C4 O2 C5 115.08(11)
C6 O4 C7 116.30(11)
C2 C1 C4 121.19(12)
C2 C1 S1 119.65(11)
C4 C1 S1 119.12(10)
C1 C2 C3 119.26(12)
C1 C2 C6 122.61(12)
C3 C2 C6 118.14(12)
N1 C3 C2 178.07(15)
O1 C4 O2 126.70(13)
O1 C4 C1 122.84(13)
O2 C4 C1 110.39(11)
O2 C5 H5A 109.5
O2 C5 H5B 109.5
H5A C5 H5B 109.5
O2 C5 H5C 109.5
H5A C5 H5C 109.5
H5B C5 H5C 109.5
O3 C6 O4 125.85(13)
O3 C6 C2 124.85(13)
O4 C6 C2 109.29(11)
O4 C7 H7A 109.5
O4 C7 H7B 109.5
H7A C7 H7B 109.5
O4 C7 H7C 109.5
H7A C7 H7C 109.5
H7B C7 H7C 109.5
C9 C8 C13 120.88(13)
C9 C8 S1 117.90(11)
C13 C8 S1 121.11(11)
C8 C9 C10 119.58(13)
C8 C9 H9 120.2
C10 C9 H9 120.2
C11 C10 C9 120.02(14)
C11 C10 H10 120.0
C9 C10 H10 120.0
C10 C11 C12 120.05(13)
C10 C11 H11 120.0
C12 C11 H11 120.0
C11 C12 C13 120.37(13)
C11 C12 H12 119.8
C13 C12 H12 119.8
C12 C13 C8 119.04(13)
C12 C13 H13 120.5
C8 C13 H13 120.5

loop_
_geom_bond_atom_site_label_1
_geom_bond_atom_site_label_2
_geom_bond_distance
S1 C1 1.7339(14)
S1 C8 1.7779(14)
O1 C4 1.1993(17)
O2 C4 1.3286(17)
O2 C5 1.4488(17)
O3 C6 1.2026(17)
O4 C6 1.3375(17)
O4 C7 1.4468(17)
N1 C3 1.1460(18)
C1 C2 1.3572(19)
C1 C4 1.5109(18)
C2 C3 1.4370(19)
C2 C6 1.4855(18)
C5 H5A 0.9800
C5 H5B 0.9800
C5 H5C 0.9800
C7 H7A 0.9800
C7 H7B 0.9800
C7 H7C 0.9800
C8 C9 1.389(2)
C8 C13 1.3928(19)
C9 C10 1.390(2)
C9 H9 0.9500
C10 C11 1.390(2)
C10 H10 0.9500
C11 C12 1.391(2)
C11 H11 0.9500
C12 C13 1.392(2)
C12 H12 0.9500
C13 H13 0.9500

loop_
_geom_torsion_atom_site_label_1
_geom_torsion_atom_site_label_2
_geom_torsion_atom_site_label_3
_geom_torsion_atom_site_label_4
_geom_torsion
C8 S1 C1 C2 -174.18(11)
C8 S1 C1 C4 8.21(12)
C4 C1 C2 C3 178.45(12)
S1 C1 C2 C3 0.90(18)
C4 C1 C2 C6 -1.2(2)
S1 C1 C2 C6 -178.80(10)
C5 O2 C4 O1 5.8(2)
C5 O2 C4 C1 -177.05(12)
C2 C1 C4 O1 -101.01(17)
S1 C1 C4 O1 76.56(16)
C2 C1 C4 O2 81.70(15)
S1 C1 C4 O2 -100.73(12)
C7 O4 C6 O3 2.0(2)
C7 O4 C6 C2 -179.31(12)
C1 C2 C6 O3 4.7(2)
C3 C2 C6 O3 -174.96(13)
C1 C2 C6 O4 -173.94(12)
C3 C2 C6 O4 6.36(17)
C1 S1 C8 C9 -114.68(12)
C1 S1 C8 C13 69.23(13)
C13 C8 C9 C10 -1.4(2)
S1 C8 C9 C10 -177.51(12)
C8 C9 C10 C11 -0.8(2)
C9 C10 C11 C12 1.7(2)
C10 C11 C12 C13 -0.4(2)
C11 C12 C13 C8 -1.8(2)
C9 C8 C13 C12 2.7(2)
S1 C8 C13 C12 178.70(11)
